data_4324029
loop_
_publ_author_name
'Deborah C. Bebout'
'David E. Ehmann'
'Jonathan C. Trinidad'
'Kathleen K. Crahan'
'Margaret E. Kastner'
'Damon A. Parrish'

_publ_section_title
;
 Preparation of Mercury(II) Complexes of Tris[(2-pyridyl)methyl]amine and
 Characterization by X-ray Crystallography and NMR Spectroscopy
;
_journal_name_full 'Inorganic Chemistry'
_journal_page_first 4257
_journal_page_last 4264
_journal_paper_doi 10.1021/ic9702779
_journal_volume 36
_journal_year 1997
_chemical_formula_moiety 'C36 H36 Hg N8 2+,(Cl O4 1-)2'
_chemical_formula_sum 'C36 H36 Cl2 Hg N8 O8'
_chemical_formula_weight 980.22
_chemical_name_systematic
; 
bis-tris[(2-pyridyl)methyl]aminemercury(II) perchlorate 
;
_space_group_IT_number 14
_symmetry_cell_setting monoclinic
_symmetry_space_group_name_Hall '-P 2yn'
_symmetry_space_group_name_H-M 'P 1 21/n 1'
_atom_sites_solution_hydrogens geom
_atom_sites_solution_primary direct
_atom_sites_solution_secondary difmap
_audit_creation_method SHELXL
_cell_angle_alpha 90.00
_cell_angle_beta 103.81(12)
_cell_angle_gamma 90.00
_cell_formula_units_Z 2
_cell_length_a 9.735(10)
_cell_length_b 10.963(2)
_cell_length_c 18.553(34)
_cell_measurement_reflns_used 25
_cell_measurement_temperature 293(2)
_cell_measurement_theta_max 19.43
_cell_measurement_theta_min 5.69
_cell_volume 1923(4)
_computing_cell_refinement SHELXL-93
_computing_data_collection 'Siemens SHELXL PLUS (VMS)'
_computing_data_reduction 'Siemens SHELXL PLUS (VMS)'
_computing_molecular_graphics 'Siemens SHELXL PLUS (VMS)'
_computing_structure_refinement 'SHELXL-93 (Sheldrick, 1993)'
_computing_structure_solution 'SHELXS-86 (Sheldrick, 1990)'
_diffrn_ambient_temperature 293(2)
_diffrn_measurement_device 'Siemens R3m/V'
_diffrn_measurement_method 'theta 2 theta'
_diffrn_radiation_monochromator graphite
_diffrn_radiation_source 'fine-focus sealed tube'
_diffrn_radiation_type MoK\a
_diffrn_radiation_wavelength 0.71073
_diffrn_reflns_av_R_equivalents 0.0339
_diffrn_reflns_av_sigmaI/netI 0.0391
_diffrn_reflns_limit_h_max 12
_diffrn_reflns_limit_h_min -12
_diffrn_reflns_limit_k_max 14
_diffrn_reflns_limit_k_min -14
_diffrn_reflns_limit_l_max 12
_diffrn_reflns_limit_l_min -24
_diffrn_reflns_number 7507
_diffrn_reflns_theta_max 27.58
_diffrn_reflns_theta_min 2.17
_diffrn_standards_decay_% 10
_diffrn_standards_interval_count 50
_diffrn_standards_number 3
_exptl_absorpt_coefficient_mu 4.203
_exptl_absorpt_correction_type none
_exptl_crystal_colour colorless
_exptl_crystal_density_diffrn 1.693
_exptl_crystal_density_meas 1.689
_exptl_crystal_density_method 'floatation in bromoform/hexane solution'
_exptl_crystal_description 'cloudy needle'
_exptl_crystal_F_000 972
_exptl_crystal_size_max 0.5
_exptl_crystal_size_mid 0.2
_exptl_crystal_size_min 0.2
_refine_diff_density_max 1.304
_refine_diff_density_min -2.003
_refine_diff_density_rms 0.115
_refine_ls_extinction_method none
_refine_ls_goodness_of_fit_all 0.901
_refine_ls_goodness_of_fit_obs 1.004
_refine_ls_hydrogen_treatment constr
_refine_ls_matrix_type full
_refine_ls_number_parameters 250
_refine_ls_number_reflns 4419
_refine_ls_number_restraints 0
_refine_ls_restrained_S_all 0.993
_refine_ls_restrained_S_obs 1.004
_refine_ls_R_factor_all 0.0471
_refine_ls_R_factor_obs 0.0277
_refine_ls_shift/esd_max 0.002
_refine_ls_shift/esd_mean 0.000
_refine_ls_structure_factor_coef Fsqd
_refine_ls_weighting_details 'w=1/[\s^2^(Fo^2^)+(0.0555P)^2^+0.0000P] where P=(Fo^2^+2Fc^2^)/3'
_refine_ls_weighting_scheme calc
_refine_ls_wR_factor_all 0.0823
_refine_ls_wR_factor_obs 0.0700
_reflns_number_observed 3194
_reflns_number_total 4420
_reflns_observed_criterion >2sigma(I)
_cod_data_source_file ic9702779_2.cif
_cod_data_source_block hg1d
_cod_depositor_comments
;
The following automatic conversions were performed:

'_refine_ls_weighting_scheme' value 'calc
w=1/[\s^2^(Fo^2^)+(0.0555P)^2^+0.0000P] where P=(Fo^2^+2Fc^2^)/3' was
changed to 'calc'. New tag '_refine_ls_weighting_details' was
created. The value of the new tag was set to
'w=1/[\s^2^(Fo^2^)+(0.0555P)^2^+0.0000P] where P=(Fo^2^+2Fc^2^)/3'.

Automatic conversion script
Id: cif_fix_values 3143 2015-03-26 13:38:13Z robertas 
;
_cod_original_cell_volume 1922.8(41)
_cod_database_code 4324029

loop_
_symmetry_equiv_pos_as_xyz
'x, y, z'
'-x+1/2, y+1/2, -z+1/2'
'-x, -y, -z'
'x-1/2, -y-1/2, z-1/2'

loop_
_atom_site_aniso_label
_atom_site_aniso_U_11
_atom_site_aniso_U_22
_atom_site_aniso_U_33
_atom_site_aniso_U_23
_atom_site_aniso_U_13
_atom_site_aniso_U_12
Hg 0.03439(9) 0.03656(10) 0.05094(11) -0.00682(7) 0.01015(6) -0.00470(6)
N 0.0357(12) 0.0454(14) 0.0497(15) -0.0029(11) 0.0101(11) -0.0039(10)
N1 0.0358(14) 0.046(2) 0.074(2) -0.0070(13) 0.0164(13) 0.0029(11)
N2 0.0417(14) 0.052(2) 0.054(2) -0.0046(13) 0.0094(13) -0.0109(12)
N3 0.044(2) 0.050(2) 0.059(2) -0.0045(12) 0.0070(13) -0.0057(12)
C1A 0.045(2) 0.061(3) 0.088(3) -0.005(2) 0.019(2) -0.004(2)
C1B 0.041(2) 0.093(3) 0.092(3) -0.003(2) 0.023(2) 0.003(2)
C1C 0.044(2) 0.094(3) 0.099(3) -0.024(3) 0.022(2) 0.012(2)
C1D 0.056(2) 0.052(2) 0.090(3) -0.011(2) 0.013(2) 0.016(2)
C1E 0.044(2) 0.047(2) 0.049(2) -0.0016(14) 0.0075(14) 0.0100(14)
C1F 0.042(2) 0.040(2) 0.067(2) 0.0006(15) 0.010(2) 0.0030(13)
C2A 0.051(2) 0.076(3) 0.056(2) -0.004(2) 0.010(2) -0.008(2)
C2B 0.064(2) 0.099(3) 0.054(2) 0.004(2) 0.018(2) -0.002(2)
C2C 0.060(2) 0.089(3) 0.077(3) 0.019(2) 0.028(2) -0.010(2)
C2D 0.052(2) 0.060(2) 0.073(3) 0.007(2) 0.017(2) -0.014(2)
C2E 0.037(2) 0.042(2) 0.060(2) 0.0065(14) 0.0122(14) -0.0027(13)
C2F 0.042(2) 0.049(2) 0.061(2) -0.003(2) 0.009(2) -0.0168(14)
C3A 0.060(2) 0.045(2) 0.077(3) 0.000(2) 0.014(2) 0.000(2)
C3B 0.065(3) 0.057(2) 0.085(3) 0.011(2) 0.013(2) 0.004(2)
C3C 0.063(3) 0.073(3) 0.070(3) 0.011(2) -0.004(2) -0.002(2)
C3D 0.055(2) 0.058(2) 0.059(2) -0.007(2) 0.001(2) -0.007(2)
C3E 0.039(2) 0.044(2) 0.049(2) -0.0024(14) 0.0113(14) -0.0092(13)
C3F 0.041(2) 0.047(2) 0.052(2) -0.0077(14) 0.0089(14) -0.0033(13)
Cl 0.0686(6) 0.0451(4) 0.0666(6) -0.0018(4) 0.0220(5) 0.0024(4)
O1 0.087(2) 0.050(2) 0.096(2) -0.004(2) 0.006(2) 0.0117(15)
O2 0.181(5) 0.116(3) 0.123(4) 0.014(3) 0.091(4) 0.029(3)
O3 0.114(3) 0.071(2) 0.117(3) 0.031(2) 0.033(2) 0.034(2)
O4 0.117(3) 0.141(4) 0.125(3) -0.030(3) -0.002(3) -0.063(3)

loop_
_atom_site_label
_atom_site_type_symbol
_atom_site_fract_x
_atom_site_fract_y
_atom_site_fract_z
_atom_site_U_iso_or_equiv
_atom_site_thermal_displace_type
_atom_site_occupancy
_atom_site_calc_flag
_atom_site_refinement_flags
_atom_site_disorder_group
Hg Hg 0.0000 0.5000 0.5000 0.04063(7) Uani 1 d S .
N N 0.0713(2) 0.7121(2) 0.55375(14) 0.0436(6) Uani 1 d . .
N1 N -0.1969(3) 0.6135(2) 0.5425(2) 0.0512(7) Uani 1 d . .
N2 N 0.0789(3) 0.6520(2) 0.41052(15) 0.0498(6) Uani 1 d . .
N3 N 0.2074(4) 0.5000(2) 0.6174(2) 0.0519(7) Uani 1 d . .
C1A C -0.3125(4) 0.5604(4) 0.5560(2) 0.0643(10) Uani 1 d . .
H1A H -0.3214(4) 0.4734(4) 0.5512(2) 0.080 Uiso 1 d R .
C1B C -0.4172(4) 0.6260(4) 0.5771(2) 0.0739(12) Uani 1 d . .
H1B H -0.5004(4) 0.5851(4) 0.5838(2) 0.080 Uiso 1 d R .
C1C C -0.4026(4) 0.7486(4) 0.5837(2) 0.0783(13) Uani 1 d . .
H1C H -0.4713(4) 0.7949(4) 0.6017(2) 0.080 Uiso 1 d R .
C1D C -0.2856(4) 0.8052(4) 0.5701(2) 0.0667(11) Uani 1 d . .
H1D H -0.2760(4) 0.8923(4) 0.5728(2) 0.080 Uiso 1 d R .
C1E C -0.1829(3) 0.7336(3) 0.5498(2) 0.0474(7) Uani 1 d . .
C1F C -0.0542(3) 0.7907(3) 0.5324(2) 0.0499(8) Uani 1 d . .
H1FB H -0.0736(3) 0.8051(3) 0.4799(2) 0.080 Uiso 1 d R .
H1FA H -0.0353(3) 0.8679(3) 0.5572(2) 0.080 Uiso 1 d R .
C2A C 0.0696(4) 0.6277(4) 0.3395(2) 0.0614(9) Uani 1 d . .
H2A H 0.0025(4) 0.5674(4) 0.3156(2) 0.080 Uiso 1 d R .
C2B C 0.1510(4) 0.6844(4) 0.2980(2) 0.0716(11) Uani 1 d . .
H2B H 0.1417(4) 0.6647(4) 0.2467(2) 0.080 Uiso 1 d R .
C2C C 0.2439(4) 0.7725(4) 0.3313(2) 0.0733(11) Uani 1 d . .
H2C H 0.3026(4) 0.8138(4) 0.3041(2) 0.080 Uiso 1 d R .
C2D C 0.2539(4) 0.8007(4) 0.4048(2) 0.0611(10) Uani 1 d . .
H2D H 0.3180(4) 0.8628(4) 0.4290(2) 0.080 Uiso 1 d R .
C2E C 0.1696(3) 0.7381(3) 0.4429(2) 0.0461(7) Uani 1 d . .
C2F C 0.1869(3) 0.7608(3) 0.5237(2) 0.0514(8) Uani 1 d . .
H2FB H 0.2739(3) 0.7236(3) 0.5498(2) 0.080 Uiso 1 d R .
H2FA H 0.1948(3) 0.8470(3) 0.5328(2) 0.080 Uiso 1 d R .
C3A C 0.2956(4) 0.4073(3) 0.6396(2) 0.0609(9) Uani 1 d . .
H3A H 0.2788(4) 0.3322(3) 0.6123(2) 0.080 Uiso 1 d R .
C3B C 0.4079(4) 0.4123(4) 0.7007(3) 0.0697(11) Uani 1 d . .
H3B H 0.4712(4) 0.3446(4) 0.7144(3) 0.080 Uiso 1 d R .
C3C C 0.4286(6) 0.5178(4) 0.7409(3) 0.0722(13) Uani 1 d . .
H3C H 0.5064(6) 0.5250(4) 0.7836(3) 0.080 Uiso 1 d R .
C3D C 0.3362(4) 0.6148(4) 0.7192(2) 0.0596(9) Uani 1 d . .
H3D H 0.3483(4) 0.6898(4) 0.7467(2) 0.080 Uiso 1 d R .
C3E C 0.2255(3) 0.6026(3) 0.6575(2) 0.0442(7) Uani 1 d . .
C3F C 0.1167(3) 0.7009(3) 0.6344(2) 0.0472(7) Uani 1 d . .
H3FB H 0.0365(3) 0.6835(3) 0.6543(2) 0.080 Uiso 1 d R .
H3FA H 0.1561(3) 0.7774(3) 0.6545(2) 0.080 Uiso 1 d R .
Cl Cl 0.12023(12) 0.53577(10) 0.85608(6) 0.0591(2) Uani 1 d . .
O1 O 0.1311(4) 0.4186(3) 0.8275(2) 0.0804(9) Uani 1 d . .
O2 O 0.0436(8) 0.5276(4) 0.9116(3) 0.131(2) Uani 1 d . .
O3 O 0.0512(4) 0.6138(3) 0.7969(2) 0.0997(11) Uani 1 d . .
O4 O 0.2582(4) 0.5789(4) 0.8873(2) 0.133(2) Uani 1 d . .

loop_
_atom_type_symbol
_atom_type_description
_atom_type_scat_dispersion_real
_atom_type_scat_dispersion_imag
_atom_type_scat_source
C C 0.0033 0.0016 'International Tables Vol C Tables 4.2.6.8 and 6.1.1.4'
H H 0.0000 0.0000 'International Tables Vol C Tables 4.2.6.8 and 6.1.1.4'
N N 0.0061 0.0033 'International Tables Vol C Tables 4.2.6.8 and 6.1.1.4'
O O 0.0106 0.0060 'International Tables Vol C Tables 4.2.6.8 and 6.1.1.4'
Cl Cl 0.1484 0.1585 'International Tables Vol C Tables 4.2.6.8 and 6.1.1.4'
Hg Hg -2.3894 9.2266 'International Tables Vol C Tables 4.2.6.8 and 6.1.1.4'

loop_
_geom_angle_atom_site_label_1
_geom_angle_atom_site_label_2
_geom_angle_atom_site_label_3
_geom_angle
_geom_angle_site_symmetry_1
_geom_angle_site_symmetry_3
_geom_angle_publ_flag
N Hg N 180.0 3_566 . y
N Hg N1 114.07(9) 3_566 . y
N Hg N1 65.93(9) . . y
N Hg N1 65.93(9) 3_566 3_566 y
N Hg N1 114.07(9) . 3_566 y
N1 Hg N1 180.0 . 3_566 y
N Hg N3 65.69(9) 3_566 3_566 y
N Hg N3 114.31(9) . 3_566 y
N1 Hg N3 76.62(14) . 3_566 y
N1 Hg N3 103.38(14) 3_566 3_566 y
N Hg N3 114.31(9) 3_566 . y
N Hg N3 65.69(9) . . y
N1 Hg N3 103.38(14) . . y
N1 Hg N3 76.62(14) 3_566 . y
N3 Hg N3 180.0 3_566 . y
N Hg N2 64.63(12) 3_566 3_566 y
N Hg N2 115.37(12) . 3_566 y
N1 Hg N2 75.99(12) . 3_566 y
N1 Hg N2 104.01(12) 3_566 3_566 y
N3 Hg N2 104.32(13) 3_566 3_566 y
N3 Hg N2 75.68(13) . 3_566 y
N Hg N2 115.37(12) 3_566 . y
N Hg N2 64.63(12) . . y
N1 Hg N2 104.01(12) . . y
N1 Hg N2 75.99(12) 3_566 . y
N3 Hg N2 75.68(13) 3_566 . y
N3 Hg N2 104.32(13) . . y
N2 Hg N2 180.0 3_566 . y
C3F N C1F 110.8(3) . . y
C3F N C2F 110.3(3) . . y
C1F N C2F 110.3(3) . . y
C3F N Hg 108.1(2) . . y
C1F N Hg 107.3(2) . . y
C2F N Hg 110.0(2) . . y
C1E N1 C1A 118.7(3) . . y
C1E N1 Hg 116.6(2) . . y
C1A N1 Hg 124.7(2) . . y
C2A N2 C2E 118.1(3) . . y
C2A N2 Hg 123.1(2) . . y
C2E N2 Hg 115.6(2) . . y
C3A N3 C3E 118.8(4) . . y
C3A N3 Hg 125.1(3) . . y
C3E N3 Hg 116.1(2) . . y
N1 C1A C1B 122.4(4) . . y
C1C C1B C1A 118.4(4) . . y
C1B C1C C1D 120.4(4) . . y
C1C C1D C1E 118.4(4) . . y
N1 C1E C1D 121.6(3) . . y
N1 C1E C1F 117.4(3) . . y
C1D C1E C1F 120.9(3) . . y
N C1F C1E 112.3(3) . . y
N2 C2A C2B 123.5(4) . . y
C2C C2B C2A 118.3(4) . . y
C2B C2C C2D 119.2(3) . . y
C2C C2D C2E 118.9(4) . . y
N2 C2E C2D 122.0(3) . . y
N2 C2E C2F 118.4(3) . . y
C2D C2E C2F 119.5(3) . . y
N C2F C2E 114.1(3) . . y
N3 C3A C3B 123.5(4) . . y
C3C C3B C3A 118.0(4) . . y
C3B C3C C3D 119.3(4) . . y
C3E C3D C3C 119.3(4) . . y
N3 C3E C3D 121.1(3) . . y
N3 C3E C3F 117.1(3) . . y
C3D C3E C3F 121.8(3) . . y
N C3F C3E 112.0(3) . . y
O1 Cl O2 108.6(3) . . y
O1 Cl O4 108.1(2) . . y
O2 Cl O4 109.8(4) . . y
O1 Cl O3 108.8(2) . . y
O2 Cl O3 111.4(3) . . y
O4 Cl O3 110.0(3) . . y

loop_
_geom_bond_atom_site_label_1
_geom_bond_atom_site_label_2
_geom_bond_distance
_geom_bond_site_symmetry_2
_geom_bond_publ_flag
Hg N 2.560(3) 3_566 y
Hg N 2.560(3) . y
Hg N1 2.562(3) . y
Hg N1 2.562(3) 3_566 y
Hg N3 2.593(6) 3_566 y
Hg N3 2.593(6) . y
Hg N2 2.595(4) 3_566 y
Hg N2 2.595(4) . y
N C3F 1.460(5) . y
N C1F 1.469(4) . y
N C2F 1.471(4) . y
N1 C1E 1.328(4) . y
N1 C1A 1.343(4) . y
N2 C2A 1.327(5) . y
N2 C2E 1.334(4) . y
N3 C3A 1.331(5) . y
N3 C3E 1.336(4) . y
C1A C1B 1.379(5) . y
C1B C1C 1.354(6) . y
C1C C1D 1.372(6) . y
C1D C1E 1.391(5) . y
C1E C1F 1.504(5) . y
C2A C2B 1.377(5) . y
C2B C2C 1.366(6) . y
C2C C2D 1.379(6) . y
C2D C2E 1.386(5) . y
C2E C2F 1.489(5) . y
C3A C3B 1.375(6) . y
C3B C3C 1.365(6) . y
C3C C3D 1.389(6) . y
C3D C3E 1.379(5) . y
C3E C3F 1.500(4) . y
Cl O1 1.403(3) . y
Cl O2 1.411(5) . y
Cl O4 1.412(4) . y
Cl O3 1.428(4) . y
